data_4344450
loop_
_publ_author_name
'Suh, Hee-Won'
'Balcells, David'
'Edwards, Alison J.'
'Guard, Louise M.'
'Hazari, Nilay'
'Mader, Elizabeth A.'
'Mercado, Brandon Q.'
'Repisky, Michal'

_publ_contact_author
;
 Prof. Nilay Hazari         
 The Department of Chemistry 
 Yale University 
 P. O. Box 208107 
 New Haven 
 Connecticut 06520 USA.
;
_publ_section_title
;
 Understanding the Solution and Solid-State Structures of Pd and Pt PSiP
 Pincer-Supported Hydrides.
;
_journal_issue 23
_journal_name_full 'Inorganic chemistry'
_journal_page_first 11411
_journal_page_last 11422
_journal_paper_doi 10.1021/acs.inorgchem.5b02073
_journal_volume 54
_journal_year 2015
_chemical_formula_moiety 'C25 H40 P2 Pd Si'
_chemical_formula_sum 'C25 H40 P2 Pd Si'
_chemical_formula_weight 537.00
_space_group_crystal_system monoclinic
_space_group_IT_number 14
_space_group_name_Hall '-P 2ybc'
_space_group_name_H-M_alt 'P 1 21/c 1'
_symmetry_space_group_name_Hall '-P 2ybc'
_symmetry_space_group_name_H-M 'P 1 21/c 1'
_atom_sites_solution_hydrogens mixed
_atom_sites_solution_primary direct
_atom_sites_solution_secondary difmap
_audit_creation_method SHELXL-2014/7
_cell_angle_alpha 90
_cell_angle_beta 94.714(7)
_cell_angle_gamma 90
_cell_formula_units_Z 4
_cell_length_a 19.3892(13)
_cell_length_b 9.00120(10)
_cell_length_c 14.9432(2)
_cell_measurement_reflns_used 104965
_cell_measurement_temperature 93(2)
_cell_measurement_theta_max 27.5
_cell_measurement_theta_min 3.0
_cell_volume 2599.16(18)
_computing_cell_refinement 'CrystalClear-SM Expert 2.0 r15 (Rigaku, 2011)'
_computing_data_collection 'CrystalClear-SM Expert 2.0 r15 (Rigaku, 2011)'
_computing_data_reduction 'CrystalClear-SM Expert 2.0 r15 (Rigaku, 2011)'
_computing_molecular_graphics
;
Dolomanov, O.V.; Bourhis, L.J.; Gildea, R.J.; Howard, J.A.K.; Puschmann, H., 
OLEX2: A complete structure solution, refinement and analysis program
(2009). J. Appl. Cryst., 42, 339-341.
;
_computing_publication_material 'SHELXL-2013/2 (Sheldrick, 2014)'
_computing_structure_refinement 'SHELXL-2014/7 (Sheldrick, 2014)'
_computing_structure_solution 'SHELXT-2014/5 (Sheldrick, 2014)'
_diffrn_ambient_temperature 93(2)
_diffrn_detector_area_resol_mean 10
_diffrn_measured_fraction_theta_full 0.998
_diffrn_measured_fraction_theta_max 0.999
_diffrn_measurement_device_type 'Rigaku R-AXIS RAPID imaging plate'
_diffrn_measurement_method \w
_diffrn_radiation_type MoK\a
_diffrn_radiation_wavelength 0.71075
_diffrn_reflns_av_R_equivalents 0.0343
_diffrn_reflns_av_unetI/netI 0.0118
_diffrn_reflns_laue_measured_fraction_full 0.998
_diffrn_reflns_laue_measured_fraction_max 0.999
_diffrn_reflns_limit_h_max 25
_diffrn_reflns_limit_h_min -25
_diffrn_reflns_limit_k_max 11
_diffrn_reflns_limit_k_min -11
_diffrn_reflns_limit_l_max 19
_diffrn_reflns_limit_l_min -19
_diffrn_reflns_number 120045
_diffrn_reflns_point_group_measured_fraction_full 0.998
_diffrn_reflns_point_group_measured_fraction_max 0.999
_diffrn_reflns_theta_full 25.242
_diffrn_reflns_theta_max 27.483
_diffrn_reflns_theta_min 3.012
_diffrn_source 'Sealed Tube'
_exptl_absorpt_coefficient_mu 0.893
_exptl_absorpt_correction_T_max 0.769
_exptl_absorpt_correction_T_min 0.576
_exptl_absorpt_correction_type multi-scan
_exptl_absorpt_process_details 'Jacobson, R. (1998) Private Communication'
_exptl_crystal_colour Colorless
_exptl_crystal_density_diffrn 1.372
_exptl_crystal_density_method 'not measured'
_exptl_crystal_description Block
_exptl_crystal_F_000 1120
_exptl_crystal_size_max 0.400
_exptl_crystal_size_mid 0.320
_exptl_crystal_size_min 0.310
_refine_diff_density_max 0.666
_refine_diff_density_min -0.459
_refine_diff_density_rms 0.073
_refine_ls_extinction_method none
_refine_ls_goodness_of_fit_ref 1.217
_refine_ls_hydrogen_treatment mixed
_refine_ls_matrix_type full
_refine_ls_number_parameters 275
_refine_ls_number_reflns 5971
_refine_ls_number_restraints 0
_refine_ls_restrained_S_all 1.217
_refine_ls_R_factor_all 0.0270
_refine_ls_R_factor_gt 0.0259
_refine_ls_shift/su_max 0.003
_refine_ls_shift/su_mean 0.000
_refine_ls_structure_factor_coef Fsqd
_refine_ls_weighting_details 'w=1/[\s^2^(Fo^2^)+(0.0142P)^2^+3.5577P] where P=(Fo^2^+2Fc^2^)/3'
_refine_ls_weighting_scheme calc
_refine_ls_wR_factor_gt 0.0574
_refine_ls_wR_factor_ref 0.0578
_reflns_Friedel_coverage 0.000
_reflns_number_gt 5745
_reflns_number_total 5971
_reflns_threshold_expression 'I > 2\s(I)'
_cod_data_source_file ic5b02073_si_002.cif
_cod_data_source_block '_(iPrPSiP)PdH'
_cod_depositor_comments 'Adding full bibliography for 4344446--4344451.cif.'
_cod_database_code 4344450
_shelx_shelxl_version_number 2014/7
_shelx_space_group_comment
; 
The symmetry employed for this shelxl refinement is uniquely defined 
by the following loop, which should always be used as a source of 
symmetry information in preference to the above space-group names. 
They are only intended as comments. 
;
_shelx_estimated_absorpt_t_min 0.717
_shelx_estimated_absorpt_t_max 0.769

loop_
_space_group_symop_operation_xyz
'x, y, z'
'-x, y+1/2, -z+1/2'
'-x, -y, -z'
'x, -y-1/2, z-1/2'

loop_
_atom_site_label
_atom_site_type_symbol
_atom_site_fract_x
_atom_site_fract_y
_atom_site_fract_z
_atom_site_U_iso_or_equiv
_atom_site_adp_type
_atom_site_occupancy
_atom_site_site_symmetry_order
_atom_site_calc_flag
_atom_site_refinement_flags_posn
_atom_site_refinement_flags_adp
Pd1 Pd 0.72698(2) 0.63452(2) 0.55703(2) 0.01162(4) Uani 1 1 d . .
H1 H 0.7218(13) 0.452(3) 0.5488(18) 0.034(7) Uiso 1 1 d . .
P1 P 0.83750(2) 0.64101(5) 0.51749(3) 0.01310(10) Uani 1 1 d . .
P2 P 0.63219(2) 0.65883(5) 0.63546(3) 0.01279(10) Uani 1 1 d . .
Si1 Si 0.74567(3) 0.88678(6) 0.59286(4) 0.01335(10) Uani 1 1 d . .
C1 C 0.88443(10) 0.7907(2) 0.58058(13) 0.0151(4) Uani 1 1 d . .
C2 C 0.95704(10) 0.7976(2) 0.59244(14) 0.0184(4) Uani 1 1 d . .
H2 H 0.9839 0.7226 0.5671 0.022 Uiso 1 1 calc R U
C3 C 0.98975(10) 0.9128(2) 0.64080(14) 0.0204(4) Uani 1 1 d . .
H3 H 1.0388 0.9163 0.6491 0.025 Uiso 1 1 calc R U
C4 C 0.95032(11) 1.0233(2) 0.67714(14) 0.0207(4) Uani 1 1 d . .
H4 H 0.9724 1.1025 0.7103 0.025 Uiso 1 1 calc R U
C5 C 0.87864(10) 1.0175(2) 0.66479(14) 0.0191(4) Uani 1 1 d . .
H5 H 0.8523 1.0944 0.6891 0.023 Uiso 1 1 calc R U
C6 C 0.84400(10) 0.9015(2) 0.61750(13) 0.0148(4) Uani 1 1 d . .
C7 C 0.72237(10) 1.0584(2) 0.52306(14) 0.0194(4) Uani 1 1 d . .
H7A H 0.7497 1.0603 0.4707 0.029 Uiso 1 1 calc R U
H7B H 0.7324 1.1475 0.5595 0.029 Uiso 1 1 calc R U
H7C H 0.6730 1.0560 0.5029 0.029 Uiso 1 1 calc R U
C8 C 0.69950(9) 0.9138(2) 0.69962(13) 0.0150(4) Uani 1 1 d . .
C9 C 0.71189(10) 1.0316(2) 0.76037(14) 0.0182(4) Uani 1 1 d . .
H9 H 0.7437 1.1072 0.7472 0.022 Uiso 1 1 calc R U
C10 C 0.67886(11) 1.0405(2) 0.83914(14) 0.0193(4) Uani 1 1 d . .
H10 H 0.6894 1.1193 0.8803 0.023 Uiso 1 1 calc R U
C11 C 0.63027(11) 0.9334(2) 0.85736(13) 0.0202(4) Uani 1 1 d . .
H11 H 0.6081 0.9382 0.9116 0.024 Uiso 1 1 calc R U
C12 C 0.61406(10) 0.8197(2) 0.79684(13) 0.0187(4) Uani 1 1 d . .
H12 H 0.5793 0.7495 0.8084 0.022 Uiso 1 1 calc R U
C13 C 0.64898(10) 0.8081(2) 0.71840(13) 0.0148(4) Uani 1 1 d . .
C14 C 0.85021(10) 0.6741(2) 0.39714(13) 0.0163(4) Uani 1 1 d . .
H14 H 0.8302 0.5864 0.3631 0.020 Uiso 1 1 calc R U
C15 C 0.92562(10) 0.6863(3) 0.37573(14) 0.0224(4) Uani 1 1 d . .
H15A H 0.9474 0.7707 0.4083 0.034 Uiso 1 1 calc R U
H15B H 0.9276 0.7013 0.3110 0.034 Uiso 1 1 calc R U
H15C H 0.9502 0.5947 0.3940 0.034 Uiso 1 1 calc R U
C16 C 0.80897(11) 0.8091(3) 0.36281(15) 0.0238(4) Uani 1 1 d . .
H16A H 0.7609 0.7992 0.3779 0.036 Uiso 1 1 calc R U
H16B H 0.8101 0.8161 0.2975 0.036 Uiso 1 1 calc R U
H16C H 0.8293 0.8990 0.3910 0.036 Uiso 1 1 calc R U
C17 C 0.89061(10) 0.4744(2) 0.54691(14) 0.0182(4) Uani 1 1 d . .
H17 H 0.9399 0.4981 0.5377 0.022 Uiso 1 1 calc R U
C18 C 0.88586(11) 0.4380(2) 0.64657(15) 0.0239(4) Uani 1 1 d . .
H18A H 0.8988 0.5258 0.6830 0.036 Uiso 1 1 calc R U
H18B H 0.9174 0.3560 0.6641 0.036 Uiso 1 1 calc R U
H18C H 0.8383 0.4090 0.6563 0.036 Uiso 1 1 calc R U
C19 C 0.86831(11) 0.3420(2) 0.48708(16) 0.0228(4) Uani 1 1 d . .
H19A H 0.8937 0.2532 0.5086 0.034 Uiso 1 1 calc R U
H19B H 0.8784 0.3630 0.4251 0.034 Uiso 1 1 calc R U
H19C H 0.8185 0.3252 0.4892 0.034 Uiso 1 1 calc R U
C20 C 0.54954(9) 0.7114(2) 0.57119(13) 0.0169(4) Uani 1 1 d . .
H20 H 0.5355 0.6253 0.5315 0.020 Uiso 1 1 calc R U
C21 C 0.56117(11) 0.8430(2) 0.50960(15) 0.0218(4) Uani 1 1 d . .
H21A H 0.5715 0.9321 0.5460 0.033 Uiso 1 1 calc R U
H21B H 0.5193 0.8600 0.4695 0.033 Uiso 1 1 calc R U
H21C H 0.6001 0.8215 0.4738 0.033 Uiso 1 1 calc R U
C22 C 0.48920(11) 0.7431(3) 0.62818(16) 0.0275(5) Uani 1 1 d . .
H22A H 0.4820 0.6574 0.6668 0.041 Uiso 1 1 calc R U
H22B H 0.4471 0.7612 0.5887 0.041 Uiso 1 1 calc R U
H22C H 0.4998 0.8309 0.6655 0.041 Uiso 1 1 calc R U
C23 C 0.60804(10) 0.4955(2) 0.70159(13) 0.0180(4) Uani 1 1 d . .
H23 H 0.5702 0.5256 0.7395 0.022 Uiso 1 1 calc R U
C24 C 0.58152(11) 0.3679(2) 0.64016(15) 0.0220(4) Uani 1 1 d . .
H24A H 0.5373 0.3963 0.6083 0.033 Uiso 1 1 calc R U
H24B H 0.5750 0.2790 0.6764 0.033 Uiso 1 1 calc R U
H24C H 0.6153 0.3469 0.5965 0.033 Uiso 1 1 calc R U
C25 C 0.67032(12) 0.4453(3) 0.76363(15) 0.0263(5) Uani 1 1 d . .
H25A H 0.7078 0.4148 0.7275 0.039 Uiso 1 1 calc R U
H25B H 0.6569 0.3613 0.8002 0.039 Uiso 1 1 calc R U
H25C H 0.6861 0.5277 0.8030 0.039 Uiso 1 1 calc R U

loop_
_atom_site_aniso_label
_atom_site_aniso_U_11
_atom_site_aniso_U_22
_atom_site_aniso_U_33
_atom_site_aniso_U_23
_atom_site_aniso_U_13
_atom_site_aniso_U_12
Pd1 0.01002(7) 0.01061(7) 0.01446(7) 0.00076(5) 0.00238(5) -0.00013(5)
P1 0.0107(2) 0.0122(2) 0.0167(2) 0.00089(18) 0.00258(17) 0.00021(17)
P2 0.0110(2) 0.0141(2) 0.0135(2) -0.00003(18) 0.00185(16) -0.00123(17)
Si1 0.0127(2) 0.0110(2) 0.0167(2) 0.00141(19) 0.00314(18) 0.00011(18)
C1 0.0140(9) 0.0155(9) 0.0158(9) 0.0031(7) 0.0016(7) -0.0025(7)
C2 0.0148(9) 0.0198(10) 0.0208(10) 0.0009(8) 0.0029(7) -0.0002(7)
C3 0.0137(9) 0.0252(11) 0.0221(10) 0.0032(9) -0.0005(7) -0.0046(8)
C4 0.0215(10) 0.0190(10) 0.0213(10) 0.0005(8) -0.0002(8) -0.0075(8)
C5 0.0199(10) 0.0148(9) 0.0229(10) 0.0011(8) 0.0041(8) -0.0021(7)
C6 0.0151(8) 0.0132(9) 0.0163(9) 0.0044(7) 0.0027(7) -0.0018(7)
C7 0.0209(10) 0.0156(9) 0.0219(10) 0.0041(8) 0.0037(8) 0.0005(8)
C8 0.0137(8) 0.0146(9) 0.0167(9) 0.0017(7) 0.0013(7) 0.0021(7)
C9 0.0174(9) 0.0139(9) 0.0234(10) 0.0002(8) 0.0020(7) 0.0001(7)
C10 0.0228(10) 0.0168(9) 0.0181(9) -0.0035(8) -0.0006(7) 0.0027(8)
C11 0.0225(10) 0.0224(10) 0.0160(9) 0.0000(8) 0.0038(7) 0.0026(8)
C12 0.0185(9) 0.0203(10) 0.0178(9) 0.0012(8) 0.0044(7) -0.0028(8)
C13 0.0142(8) 0.0159(9) 0.0142(9) -0.0008(7) 0.0007(7) 0.0000(7)
C14 0.0134(9) 0.0169(9) 0.0189(9) 0.0001(8) 0.0035(7) -0.0014(7)
C15 0.0167(9) 0.0292(11) 0.0221(10) 0.0008(9) 0.0069(8) -0.0029(8)
C16 0.0253(11) 0.0257(11) 0.0210(10) 0.0066(9) 0.0048(8) 0.0050(9)
C17 0.0129(9) 0.0154(9) 0.0265(10) 0.0033(8) 0.0038(7) 0.0021(7)
C18 0.0233(10) 0.0212(10) 0.0272(11) 0.0072(9) 0.0010(8) 0.0041(8)
C19 0.0206(10) 0.0150(10) 0.0337(12) 0.0002(9) 0.0066(8) 0.0026(8)
C20 0.0112(8) 0.0214(10) 0.0179(9) -0.0042(8) 0.0004(7) 0.0010(7)
C21 0.0197(10) 0.0200(10) 0.0249(10) 0.0010(8) -0.0034(8) 0.0053(8)
C22 0.0147(10) 0.0388(13) 0.0294(11) -0.0060(10) 0.0044(8) 0.0027(9)
C23 0.0197(9) 0.0181(10) 0.0167(9) 0.0009(8) 0.0045(7) -0.0052(8)
C24 0.0236(10) 0.0186(10) 0.0239(10) -0.0012(8) 0.0023(8) -0.0077(8)
C25 0.0334(12) 0.0210(11) 0.0229(11) 0.0075(9) -0.0063(9) -0.0081(9)

loop_
_atom_type_symbol
_atom_type_description
_atom_type_scat_dispersion_real
_atom_type_scat_dispersion_imag
_atom_type_scat_source
C C 0.0033 0.0016 'International Tables Vol C Tables 4.2.6.8 and 6.1.1.4'
H H 0.0000 0.0000 'International Tables Vol C Tables 4.2.6.8 and 6.1.1.4'
P P 0.1023 0.0942 'International Tables Vol C Tables 4.2.6.8 and 6.1.1.4'
Pd Pd -0.9988 1.0072 'International Tables Vol C Tables 4.2.6.8 and 6.1.1.4'
Si Si 0.0817 0.0704 'International Tables Vol C Tables 4.2.6.8 and 6.1.1.4'

loop_
_geom_angle_atom_site_label_1
_geom_angle_atom_site_label_2
_geom_angle_atom_site_label_3
_geom_angle
P2 Pd1 P1 162.471(19)
P2 Pd1 Si1 84.585(18)
P1 Pd1 Si1 84.457(18)
P2 Pd1 H1 95.0(9)
P1 Pd1 H1 93.4(9)
Si1 Pd1 H1 169.9(9)
C1 P1 C17 103.26(9)
C1 P1 C14 106.19(9)
C17 P1 C14 104.13(9)
C1 P1 Pd1 108.83(6)
C17 P1 Pd1 115.84(6)
C14 P1 Pd1 117.32(6)
C13 P2 C23 105.01(9)
C13 P2 C20 105.03(9)
C23 P2 C20 103.44(9)
C13 P2 Pd1 108.20(6)
C23 P2 Pd1 116.72(7)
C20 P2 Pd1 117.23(6)
C7 Si1 C8 104.41(9)
C7 Si1 C6 103.73(9)
C8 Si1 C6 110.99(8)
C7 Si1 Pd1 129.41(7)
C8 Si1 Pd1 103.84(6)
C6 Si1 Pd1 104.05(6)
C2 C1 C6 120.21(18)
C2 C1 P1 122.97(15)
C6 C1 P1 116.82(14)
C3 C2 C1 120.57(19)
C3 C2 H2 119.7
C1 C2 H2 119.7
C2 C3 C4 119.67(18)
C2 C3 H3 120.2
C4 C3 H3 120.2
C5 C4 C3 119.84(19)
C5 C4 H4 120.1
C3 C4 H4 120.1
C4 C5 C6 121.92(19)
C4 C5 H5 119.0
C6 C5 H5 119.0
C5 C6 C1 117.78(17)
C5 C6 Si1 125.23(15)
C1 C6 Si1 116.89(14)
Si1 C7 H7A 109.5
Si1 C7 H7B 109.5
H7A C7 H7B 109.5
Si1 C7 H7C 109.5
H7A C7 H7C 109.5
H7B C7 H7C 109.5
C9 C8 C13 117.75(18)
C9 C8 Si1 124.75(15)
C13 C8 Si1 117.50(14)
C10 C9 C8 121.73(19)
C10 C9 H9 119.1
C8 C9 H9 119.1
C9 C10 C11 119.55(19)
C9 C10 H10 120.2
C11 C10 H10 120.2
C12 C11 C10 120.38(19)
C12 C11 H11 119.8
C10 C11 H11 119.8
C11 C12 C13 120.04(19)
C11 C12 H12 120.0
C13 C12 H12 120.0
C12 C13 C8 120.42(18)
C12 C13 P2 123.07(15)
C8 C13 P2 116.51(14)
C16 C14 C15 110.99(17)
C16 C14 P1 110.28(14)
C15 C14 P1 114.82(14)
C16 C14 H14 106.8
C15 C14 H14 106.8
P1 C14 H14 106.8
C14 C15 H15A 109.5
C14 C15 H15B 109.5
H15A C15 H15B 109.5
C14 C15 H15C 109.5
H15A C15 H15C 109.5
H15B C15 H15C 109.5
C14 C16 H16A 109.5
C14 C16 H16B 109.5
H16A C16 H16B 109.5
C14 C16 H16C 109.5
H16A C16 H16C 109.5
H16B C16 H16C 109.5
C19 C17 C18 111.36(17)
C19 C17 P1 111.52(14)
C18 C17 P1 109.06(14)
C19 C17 H17 108.3
C18 C17 H17 108.3
P1 C17 H17 108.3
C17 C18 H18A 109.5
C17 C18 H18B 109.5
H18A C18 H18B 109.5
C17 C18 H18C 109.5
H18A C18 H18C 109.5
H18B C18 H18C 109.5
C17 C19 H19A 109.5
C17 C19 H19B 109.5
H19A C19 H19B 109.5
C17 C19 H19C 109.5
H19A C19 H19C 109.5
H19B C19 H19C 109.5
C21 C20 C22 110.38(18)
C21 C20 P2 110.15(13)
C22 C20 P2 115.20(14)
C21 C20 H20 106.9
C22 C20 H20 106.9
P2 C20 H20 106.9
C20 C21 H21A 109.5
C20 C21 H21B 109.5
H21A C21 H21B 109.5
C20 C21 H21C 109.5
H21A C21 H21C 109.5
H21B C21 H21C 109.5
C20 C22 H22A 109.5
C20 C22 H22B 109.5
H22A C22 H22B 109.5
C20 C22 H22C 109.5
H22A C22 H22C 109.5
H22B C22 H22C 109.5
C25 C23 C24 110.57(18)
C25 C23 P2 109.64(14)
C24 C23 P2 111.23(14)
C25 C23 H23 108.4
C24 C23 H23 108.4
P2 C23 H23 108.4
C23 C24 H24A 109.5
C23 C24 H24B 109.5
H24A C24 H24B 109.5
C23 C24 H24C 109.5
H24A C24 H24C 109.5
H24B C24 H24C 109.5
C23 C25 H25A 109.5
C23 C25 H25B 109.5
H25A C25 H25B 109.5
C23 C25 H25C 109.5
H25A C25 H25C 109.5
H25B C25 H25C 109.5

loop_
_geom_bond_atom_site_label_1
_geom_bond_atom_site_label_2
_geom_bond_distance
Pd1 P2 2.2701(5)
Pd1 P1 2.2701(5)
Pd1 Si1 2.3541(5)
Pd1 H1 1.65(3)
P1 C1 1.842(2)
P1 C17 1.852(2)
P1 C14 1.859(2)
P2 C13 1.839(2)
P2 C23 1.853(2)
P2 C20 1.8606(19)
Si1 C7 1.898(2)
Si1 C8 1.908(2)
Si1 C6 1.9165(19)
C1 C2 1.406(3)
C1 C6 1.409(3)
C2 C3 1.388(3)
C2 H2 0.9500
C3 C4 1.391(3)
C3 H3 0.9500
C4 C5 1.388(3)
C4 H4 0.9500
C5 C6 1.400(3)
C5 H5 0.9500
C7 H7A 0.9800
C7 H7B 0.9800
C7 H7C 0.9800
C8 C9 1.404(3)
C8 C13 1.410(3)
C9 C10 1.388(3)
C9 H9 0.9500
C10 C11 1.391(3)
C10 H10 0.9500
C11 C12 1.385(3)
C11 H11 0.9500
C12 C13 1.405(3)
C12 H12 0.9500
C14 C16 1.520(3)
C14 C15 1.526(3)
C14 H14 1.0000
C15 H15A 0.9800
C15 H15B 0.9800
C15 H15C 0.9800
C16 H16A 0.9800
C16 H16B 0.9800
C16 H16C 0.9800
C17 C19 1.530(3)
C17 C18 1.535(3)
C17 H17 1.0000
C18 H18A 0.9800
C18 H18B 0.9800
C18 H18C 0.9800
C19 H19A 0.9800
C19 H19B 0.9800
C19 H19C 0.9800
C20 C21 1.528(3)
C20 C22 1.529(3)
C20 H20 1.0000
C21 H21A 0.9800
C21 H21B 0.9800
C21 H21C 0.9800
C22 H22A 0.9800
C22 H22B 0.9800
C22 H22C 0.9800
C23 C25 1.529(3)
C23 C24 1.532(3)
C23 H23 1.0000
C24 H24A 0.9800
C24 H24B 0.9800
C24 H24C 0.9800
C25 H25A 0.9800
C25 H25B 0.9800
C25 H25C 0.9800

loop_
_geom_torsion_atom_site_label_1
_geom_torsion_atom_site_label_2
_geom_torsion_atom_site_label_3
_geom_torsion_atom_site_label_4
_geom_torsion
C17 P1 C1 C2 37.16(18)
C14 P1 C1 C2 -72.08(18)
Pd1 P1 C1 C2 160.76(15)
C17 P1 C1 C6 -142.98(15)
C14 P1 C1 C6 107.78(15)
Pd1 P1 C1 C6 -19.37(16)
C6 C1 C2 C3 0.3(3)
P1 C1 C2 C3 -179.88(15)
C1 C2 C3 C4 -0.6(3)
C2 C3 C4 C5 0.0(3)
C3 C4 C5 C6 1.0(3)
C4 C5 C6 C1 -1.3(3)
C4 C5 C6 Si1 -177.56(16)
C2 C1 C6 C5 0.7(3)
P1 C1 C6 C5 -179.21(14)
C2 C1 C6 Si1 177.25(15)
P1 C1 C6 Si1 -2.6(2)
C13 C8 C9 C10 3.7(3)
Si1 C8 C9 C10 -176.74(15)
C8 C9 C10 C11 -2.4(3)
C9 C10 C11 C12 -1.0(3)
C10 C11 C12 C13 2.9(3)
C11 C12 C13 C8 -1.5(3)
C11 C12 C13 P2 178.71(16)
C9 C8 C13 C12 -1.7(3)
Si1 C8 C13 C12 178.67(15)
C9 C8 C13 P2 178.10(14)
Si1 C8 C13 P2 -1.5(2)
C23 P2 C13 C12 -31.83(19)
C20 P2 C13 C12 76.90(18)
Pd1 P2 C13 C12 -157.16(15)
C23 P2 C13 C8 148.38(15)
C20 P2 C13 C8 -102.89(16)
Pd1 P2 C13 C8 23.05(16)
C1 P1 C14 C16 -71.59(16)
C17 P1 C14 C16 179.79(14)
Pd1 P1 C14 C16 50.30(16)
C1 P1 C14 C15 54.69(17)
C17 P1 C14 C15 -53.94(17)
Pd1 P1 C14 C15 176.58(13)
C1 P1 C17 C19 -168.90(14)
C14 P1 C17 C19 -58.12(16)
Pd1 P1 C17 C19 72.25(15)
C1 P1 C17 C18 67.70(15)
C14 P1 C17 C18 178.48(14)
Pd1 P1 C17 C18 -51.15(15)
C13 P2 C20 C21 72.22(15)
C23 P2 C20 C21 -177.91(14)
Pd1 P2 C20 C21 -47.91(15)
C13 P2 C20 C22 -53.42(18)
C23 P2 C20 C22 56.45(18)
Pd1 P2 C20 C22 -173.55(14)
C13 P2 C23 C25 -66.20(16)
C20 P2 C23 C25 -176.08(15)
Pd1 P2 C23 C25 53.61(16)
C13 P2 C23 C24 171.19(14)
C20 P2 C23 C24 61.30(16)
Pd1 P2 C23 C24 -69.01(15)
